data_7125678
loop_
_publ_author_name
'Peng, Haiyun'
'Wan, Yinbo'
'Zhang, Yu'
'Deng, Guisheng'

_publ_section_title
;
 Synthesis of 2-alkenylfurans via a Ag(i)-catalyzed tandem
 cyclization/cross-coupling reaction of enynones with iodonium ylides.
;
_journal_issue 9
_journal_name_full 'Chemical communications (Cambridge, England)'
_journal_page_first 1417
_journal_page_last 1420
_journal_paper_doi 10.1039/c9cc08561k
_journal_volume 56
_journal_year 2020
_chemical_formula_moiety 'C21 H20 O7'
_chemical_formula_sum 'C21 H20 O7'
_chemical_formula_weight 384.37
_space_group_crystal_system tetragonal
_space_group_IT_number 88
_space_group_name_Hall '-I 4ad'
_space_group_name_H-M_alt 'I 41/a :2'
_atom_sites_solution_hydrogens geom
_atom_sites_solution_primary dual
_audit_creation_date 2019-07-10
_audit_creation_method
;
Olex2 1.2
(compiled 2018.05.29 svn.r3508 for OlexSys, GUI svn.r5506)
;
_audit_update_record
;
2019-09-12 deposited with the CCDC.	2019-12-19 downloaded from the CCDC.
;
_cell_angle_alpha 90
_cell_angle_beta 90
_cell_angle_gamma 90
_cell_formula_units_Z 16
_cell_length_a 12.1107(2)
_cell_length_b 12.1107(2)
_cell_length_c 52.4973(14)
_cell_measurement_reflns_used 27012
_cell_measurement_temperature 293(2)
_cell_measurement_theta_max 71.2550
_cell_measurement_theta_min 3.9090
_cell_volume 7699.7(3)
_computing_cell_refinement 'CrysAlisPro 1.171.38.46 (Rigaku OD, 2015)'
_computing_data_collection 'CrysAlisPro 1.171.38.46 (Rigaku OD, 2015)'
_computing_data_reduction 'CrysAlisPro 1.171.38.46 (Rigaku OD, 2015)'
_computing_molecular_graphics 'Olex2 (Dolomanov et al., 2009)'
_computing_publication_material 'Olex2 (Dolomanov et al., 2009)'
_computing_structure_refinement 'ShelXL (Sheldrick, 2015)'
_computing_structure_solution 'ShelXT (Sheldrick, 2015)'
_diffrn_ambient_temperature 293(2)
_diffrn_detector 'CCD plate'
_diffrn_detector_area_resol_mean 8.0697
_diffrn_detector_type EosS2
_diffrn_measured_fraction_theta_full 1.000
_diffrn_measured_fraction_theta_max 1.000
_diffrn_measurement_details
;
List of Runs (angles in degrees, time in seconds):

  # Type    Start    End  Width  t~exp~   \w     \q     \k     \f   Frames
#--------------------------------------------------------------------------
  1  \w    -30.00  54.00   1.00    1.00    --   34.86 -38.00   0.00   84
  2  \w      1.00  72.00   1.00    1.00    --   34.86 -99.00 -60.00   71
  3  \w     13.00  73.00   1.00    1.00    --   34.86 -99.00-180.00   60
  4  \w     36.00 106.00   1.00   10.00    --  105.25 -94.00-150.00   70
  5  \w     43.00 129.00   1.00   10.00    --  105.25 -77.00 -90.00   86
  6  \w     88.00 116.00   1.00   10.00    --  105.25-111.00   0.00   28
  7  \w     81.00 107.00   1.00   10.00    --  105.25 -94.00 120.00   26
  8  \w     43.00  68.00   1.00   10.00    --  105.25-111.00   0.00   25
  9  \w     36.00 106.00   1.00   10.00    --  105.25 -94.00  60.00   70
 10  \w     39.00 123.00   1.00   10.00    --  105.25 -61.00  60.00   84
 11  \w     84.00 175.00   1.00   10.00    --  105.25  30.00 -30.00   91
 12  \w    147.00 172.00   1.00   10.00    --  105.25  61.00 -30.00   25
 13  \w    125.00 173.00   1.00   10.00    --  105.25  77.00  30.00   48
 14  \w    129.00 173.00   1.00   10.00    --  105.25  77.00  60.00   44
 15  \w    114.00 173.00   1.00   10.00    --  105.25  77.00   0.00   59
 16  \w    121.00 168.00   1.00   10.00    --  105.25  61.00 -60.00   47
 17  \w    148.00 173.00   1.00   10.00    --  105.25  77.00-150.00   25
 18  \w    124.00 166.00   1.00   10.00    --  105.25  61.00-180.00   42
 19  \w    125.00 161.00   1.00   10.00    --  105.25  77.00 -90.00   36
 20  \w     87.00 113.00   1.00   10.00    --  105.25  61.00 -30.00   26
 21  \w     87.00 112.00   1.00   10.00    --  105.25  61.00   0.00   25
 22  \w     87.00 112.00   1.00   10.00    --  105.25  61.00  30.00   25
 23  \w     87.00 112.00   1.00   10.00    --  105.25  61.00  60.00   25
 24  \w     87.00 172.00   1.00   10.00    --  105.25  61.00  90.00   85
 25  \w    112.00 173.00   1.00   10.00    --  105.25  77.00 120.00   61
 26  \w    116.00 167.00   1.00   10.00    --  105.25  77.00 150.00   51
 27  \w     87.00 113.00   1.00   10.00    --  105.25  61.00 150.00   26
 28  \w     87.00 112.00   1.00   10.00    --  105.25  61.00 120.00   25
 29  \w     84.00 129.00   1.00   10.00    --  105.25  30.00  90.00   45
 30  \w     84.00 109.00   1.00   10.00    --  105.25  30.00  60.00   25
 31  \w     84.00 115.00   1.00   10.00    --  105.25  30.00  30.00   31
 32  \w     79.00 104.00   1.00   10.00    --  105.25  77.00 120.00   25
 33  \w     79.00 104.00   1.00   10.00    --  105.25  77.00  90.00   25
 34  \w     79.00 104.00   1.00   10.00    --  105.25  77.00  60.00   25
 35  \w     79.00 104.00   1.00   10.00    --  105.25  77.00  30.00   25
 36  \w     79.00 104.00   1.00   10.00    --  105.25  77.00   0.00   25
 37  \w     79.00 104.00   1.00   10.00    --  105.25  77.00 -30.00   25
 38  \w     87.00 115.00   1.00   10.00    --  105.25  61.00 -60.00   28
 39  \w     87.00 113.00   1.00   10.00    --  105.25  61.00 -90.00   26
 40  \w     87.00 172.00   1.00   10.00    --  105.25  61.00-120.00   85
 41  \w     87.00 160.00   1.00   10.00    --  105.25  61.00-150.00   73
 42  \w     84.00 119.00   1.00   10.00    --  105.25  30.00-180.00   35
 43  \w     87.00 121.00   1.00   10.00    --  105.25  61.00-180.00   34
 44  \w     79.00 104.00   1.00   10.00    --  105.25  77.00 -90.00   25
 45  \w     79.00 104.00   1.00   10.00    --  105.25  77.00 -60.00   25
 46  \w     79.00 104.00   1.00   10.00    --  105.25  77.00-120.00   25
 47  \w     79.00 104.00   1.00   10.00    --  105.25  77.00-150.00   25
 48  \w     79.00 104.00   1.00   10.00    --  105.25  77.00-180.00   25
 49  \w     85.00 112.00   1.00   10.00    --  105.25  30.00 -60.00   27
 50  \w     51.00  89.00   1.00    1.00    --   34.86  57.00-180.00   38
 51  \w     56.00 100.00   1.00    1.00    --   34.86  77.00 -90.00   44
 52  \w     51.00  77.00   1.00    1.00    --   34.86  77.00 -60.00   26
 53  \w     18.00  45.00   1.00    1.00    --   34.86  57.00-180.00   27
 54  \w      8.00 101.00   1.00    1.00    --   34.86  77.00-150.00   93
 55  \w     10.00 100.00   1.00    1.00    --   34.86  77.00   0.00   90
 56  \w     68.00  99.00   1.00    1.00    --   34.86  77.00  60.00   31
 57  \w     79.00 104.00   1.00   10.00    --  105.25  77.00 150.00   25
 58  \w     84.00 115.00   1.00   10.00    --  105.25  30.00 150.00   31
 59  \w     20.00 102.00   1.00    1.00    --   34.86  57.00 120.00   82
 60  \w     10.00  56.00   1.00    1.00    --   34.86  77.00  60.00   46
 61  \w      8.00  44.00   1.00    1.00    --   34.86  77.00 -60.00   36
 62  \w      8.00  45.00   1.00    1.00    --   34.86  77.00 -90.00   37
 63  \w    -32.00  36.00   1.00    1.00    --   34.86 -57.00-150.00   68
 64  \w    -22.00  24.00   1.00    1.00    --   34.86 -77.00   0.00   46
 65  \w     30.00  83.00   1.00    1.00    --   34.86-125.00  90.00   53
 66  \w    -51.00  25.00   1.00    1.00    --  -34.86  57.00 150.00   76
 67  \w     -2.00  24.00   1.00    1.00    --   34.86  95.00 114.47   26
 68  \w    -61.00 -10.00   1.00    1.00    --  -34.86 -19.00  60.00   51
 69  \w    -63.00 -16.00   1.00    1.00    --  -34.86 -38.00 -30.00   47
 70  \w   -100.00 -74.00   1.00    1.00    --  -34.86 -19.00  60.00   26
 71  \w   -103.00 -78.00   1.00    1.00    --  -34.86 -38.00 -30.00   25
;
_diffrn_measurement_device 'four-circle diffractometer'
_diffrn_measurement_device_type 'SuperNova, Dual, Cu at zero, EosS2'
_diffrn_measurement_method '\w scans'
_diffrn_orient_matrix_type 'CrysAlisPro convention (1999,Acta A55,543-557)'
_diffrn_orient_matrix_UB_11 -0.0371298000
_diffrn_orient_matrix_UB_12 0.1031432000
_diffrn_orient_matrix_UB_13 -0.0149239000
_diffrn_orient_matrix_UB_21 0.1170089000
_diffrn_orient_matrix_UB_22 0.0118156000
_diffrn_orient_matrix_UB_23 -0.0111670000
_diffrn_orient_matrix_UB_31 -0.0331497000
_diffrn_orient_matrix_UB_32 -0.0735220000
_diffrn_orient_matrix_UB_33 -0.0226780000
_diffrn_radiation_monochromator mirror
_diffrn_radiation_probe x-ray
_diffrn_radiation_type CuK\a
_diffrn_radiation_wavelength 1.54184
_diffrn_reflns_av_R_equivalents 0.0476
_diffrn_reflns_av_unetI/netI 0.0161
_diffrn_reflns_Laue_measured_fraction_full 1.000
_diffrn_reflns_Laue_measured_fraction_max 1.000
_diffrn_reflns_limit_h_max 14
_diffrn_reflns_limit_h_min -14
_diffrn_reflns_limit_k_max 14
_diffrn_reflns_limit_k_min -14
_diffrn_reflns_limit_l_max 62
_diffrn_reflns_limit_l_min -62
_diffrn_reflns_number 52528
_diffrn_reflns_point_group_measured_fraction_full 1.000
_diffrn_reflns_point_group_measured_fraction_max 1.000
_diffrn_reflns_theta_full 66.580
_diffrn_reflns_theta_max 66.580
_diffrn_reflns_theta_min 3.367
_diffrn_source 'micro-focus sealed X-ray tube'
_diffrn_source_type 'SuperNova (Cu) X-ray Source'
_exptl_absorpt_coefficient_mu 0.837
_exptl_absorpt_correction_T_max 1.00000
_exptl_absorpt_correction_T_min 0.17419
_exptl_absorpt_correction_type multi-scan
_exptl_absorpt_process_details
;
CrysAlisPro 1.171.38.46 (Rigaku Oxford Diffraction, 2015)
Empirical absorption correction using spherical harmonics,
 implemented in SCALE3 ABSPACK scaling algorithm.
;
_exptl_crystal_colour orange
_exptl_crystal_colour_primary orange
_exptl_crystal_density_diffrn 1.326
_exptl_crystal_description block
_exptl_crystal_F_000 3232
_exptl_crystal_size_max 0.3
_exptl_crystal_size_mid 0.3
_exptl_crystal_size_min 0.1
_refine_diff_density_max 0.210
_refine_diff_density_min -0.281
_refine_diff_density_rms 0.060
_refine_ls_extinction_method none
_refine_ls_goodness_of_fit_ref 1.069
_refine_ls_hydrogen_treatment constr
_refine_ls_matrix_type full
_refine_ls_number_parameters 258
_refine_ls_number_reflns 3419
_refine_ls_number_restraints 0
_refine_ls_restrained_S_all 1.069
_refine_ls_R_factor_all 0.0450
_refine_ls_R_factor_gt 0.0431
_refine_ls_shift/su_max 0.001
_refine_ls_shift/su_mean 0.000
_refine_ls_structure_factor_coef Fsqd
_refine_ls_weighting_details 'w=1/[\s^2^(Fo^2^)+(0.0650P)^2^+2.3392P] where P=(Fo^2^+2Fc^2^)/3'
_refine_ls_weighting_scheme calc
_refine_ls_wR_factor_gt 0.1102
_refine_ls_wR_factor_ref 0.1122
_reflns_Friedel_coverage 0.000
_reflns_number_gt 3204
_reflns_number_total 3419
_reflns_threshold_expression 'I > 2\s(I)'
_cod_data_source_file c9cc08561k2.cif
_cod_data_source_block exp_788
_cod_depositor_comments 'Adding full bibliography for 7125678.cif.'
_cod_original_sg_symbol_H-M 'I 41/a'
_cod_database_code 7125678
_shelx_shelxl_version_number 2016/6
_chemical_oxdiff_formula 'C100 H100 O7'
_shelx_space_group_comment
;
The symmetry employed for this shelxl refinement is uniquely defined
by the following loop, which should always be used as a source of
symmetry information in preference to the above space-group names.
They are only intended as comments.
;
_shelx_estimated_absorpt_t_max 0.921
_shelx_estimated_absorpt_t_min 0.787
_reflns_odcompleteness_completeness 99.97
_reflns_odcompleteness_iscentric 1
_reflns_odcompleteness_theta 66.49
_olex2_refinement_description
;
1. Fixed Uiso
 At 1.2 times of:
  All C(H) groups
 At 1.5 times of:
  All C(H,H,H) groups
2.a Aromatic/amide H refined with riding coordinates:
 C7(H7), C11(H11), C12(H12), C14(H14), C15(H15)
2.b Idealised Me refined as rotating group:
 C16(H16A,H16B,H16C), C17(H17A,H17B,H17C), C19(H19A,H19B,H19C), C20(H20A,H20B,
 H20C), C21(H21A,H21B,H21C)
;
_olex2_submission_special_instructions 'No special instructions were received'
_oxdiff_exptl_absorpt_empirical_details
;
Empirical correction (ABSPACK) includes:
- Absorption correction using spherical harmonics
- Frame scaling
;
_oxdiff_exptl_absorpt_empirical_full_max 5.326
_oxdiff_exptl_absorpt_empirical_full_min 0.577

loop_
_space_group_symop_operation_xyz
'x, y, z'
'-x+1/2, -y, z+1/2'
'-y+3/4, x+1/4, z+1/4'
'y+3/4, -x+3/4, z+3/4'
'x+1/2, y+1/2, z+1/2'
'-x+1, -y+1/2, z+1'
'-y+5/4, x+3/4, z+3/4'
'y+5/4, -x+5/4, z+5/4'
'-x, -y, -z'
'x-1/2, y, -z-1/2'
'y-3/4, -x-1/4, -z-1/4'
'-y-3/4, x-3/4, -z-3/4'
'-x+1/2, -y+1/2, -z+1/2'
'x, y+1/2, -z'
'y-1/4, -x+1/4, -z+1/4'
'-y-1/4, x-1/4, -z-1/4'

loop_
_atom_site_label
_atom_site_type_symbol
_atom_site_fract_x
_atom_site_fract_y
_atom_site_fract_z
_atom_site_U_iso_or_equiv
_atom_site_adp_type
_atom_site_occupancy
_atom_site_site_symmetry_order
_atom_site_calc_flag
_atom_site_refinement_flags_posn
O1 O 0.71182(12) 0.56599(9) 0.35604(2) 0.0708(4) Uani 1 1 d .
O2 O 0.68587(10) 0.61193(8) 0.31627(2) 0.0551(3) Uani 1 1 d .
O3 O 0.67565(10) 0.48505(8) 0.28292(2) 0.0579(3) Uani 1 1 d .
O4 O 0.65742(10) 0.30964(9) 0.29211(2) 0.0667(3) Uani 1 1 d .
O5 O 0.86436(8) 0.24575(8) 0.30292(2) 0.0484(2) Uani 1 1 d .
O6 O 0.89677(14) -0.09976(11) 0.29882(3) 0.0889(4) Uani 1 1 d .
O7 O 0.80259(10) 0.34677(11) 0.44631(2) 0.0675(3) Uani 1 1 d .
C1 C 0.71099(12) 0.53577(11) 0.33432(3) 0.0483(3) Uani 1 1 d .
C2 C 0.71473(13) 0.59215(11) 0.29026(3) 0.0512(3) Uani 1 1 d .
C3 C 0.68979(12) 0.39855(11) 0.29891(3) 0.0493(3) Uani 1 1 d .
C4 C 0.73352(11) 0.42345(11) 0.32462(2) 0.0441(3) Uani 1 1 d .
C5 C 0.78598(10) 0.34488(10) 0.33910(2) 0.0414(3) Uani 1 1 d .
C6 C 0.83559(10) 0.24724(11) 0.32841(2) 0.0410(3) Uani 1 1 d .
C7 C 0.85055(10) 0.14493(10) 0.33830(2) 0.0409(3) Uani 1 1 d .
H7 H 0.840776 0.124490 0.355229 0.049 Uiso 1 1 calc R
C8 C 0.88392(11) 0.07467(11) 0.31804(3) 0.0448(3) Uani 1 1 d .
C9 C 0.89128(11) 0.14045(12) 0.29698(3) 0.0479(3) Uani 1 1 d .
C10 C 0.79043(10) 0.34922(10) 0.36733(2) 0.0407(3) Uani 1 1 d .
C11 C 0.88943(11) 0.34811(13) 0.38066(3) 0.0510(3) Uani 1 1 d .
H11 H 0.955850 0.346847 0.371778 0.061 Uiso 1 1 calc R
C12 C 0.89039(12) 0.34885(14) 0.40692(3) 0.0566(4) Uani 1 1 d .
H12 H 0.957339 0.351068 0.415584 0.068 Uiso 1 1 calc R
C13 C 0.79208(12) 0.34630(11) 0.42053(2) 0.0476(3) Uani 1 1 d .
C14 C 0.69273(11) 0.34384(11) 0.40756(3) 0.0460(3) Uani 1 1 d .
H14 H 0.626484 0.339833 0.416472 0.055 Uiso 1 1 calc R
C15 C 0.69267(11) 0.34738(11) 0.38120(2) 0.0445(3) Uani 1 1 d .
H15 H 0.625632 0.348560 0.372563 0.053 Uiso 1 1 calc R
C16 C 0.64846(17) 0.67401(14) 0.27485(3) 0.0724(5) Uani 1 1 d .
H16A H 0.571398 0.665233 0.278619 0.109 Uiso 1 1 calc GR
H16B H 0.660715 0.661141 0.257025 0.109 Uiso 1 1 calc GR
H16C H 0.671163 0.747688 0.279100 0.109 Uiso 1 1 calc GR
C17 C 0.83739(16) 0.60136(16) 0.28663(4) 0.0727(5) Uani 1 1 d .
H17A H 0.861598 0.673362 0.291854 0.109 Uiso 1 1 calc GR
H17B H 0.855127 0.590347 0.268990 0.109 Uiso 1 1 calc GR
H17C H 0.873851 0.546244 0.296731 0.109 Uiso 1 1 calc GR
C18 C 0.89785(13) -0.04690(13) 0.31846(3) 0.0602(4) Uani 1 1 d .
C19 C 0.9120(2) -0.10126(16) 0.34361(4) 0.0953(7) Uani 1 1 d .
H19A H 0.905251 -0.179783 0.341640 0.143 Uiso 1 1 calc GR
H19B H 0.856169 -0.075249 0.355130 0.143 Uiso 1 1 calc GR
H19C H 0.983635 -0.083897 0.350326 0.143 Uiso 1 1 calc GR
C20 C 0.92329(17) 0.11935(16) 0.27021(3) 0.0713(5) Uani 1 1 d .
H20A H 0.880986 0.166142 0.259136 0.107 Uiso 1 1 calc GR
H20B H 0.909171 0.043435 0.266075 0.107 Uiso 1 1 calc GR
H20C H 1.000480 0.134787 0.268053 0.107 Uiso 1 1 calc GR
C21 C 0.70531(16) 0.35532(15) 0.46148(3) 0.0673(4) Uani 1 1 d .
H21A H 0.665450 0.420803 0.456831 0.101 Uiso 1 1 calc GR
H21B H 0.725437 0.359174 0.479149 0.101 Uiso 1 1 calc GR
H21C H 0.659542 0.291743 0.458688 0.101 Uiso 1 1 calc GR

loop_
_atom_site_aniso_label
_atom_site_aniso_U_11
_atom_site_aniso_U_22
_atom_site_aniso_U_33
_atom_site_aniso_U_23
_atom_site_aniso_U_13
_atom_site_aniso_U_12
O1 0.1168(10) 0.0536(6) 0.0420(6) -0.0057(4) 0.0061(6) 0.0136(6)
O2 0.0775(7) 0.0436(5) 0.0443(5) 0.0014(4) 0.0076(5) 0.0151(5)
O3 0.0790(7) 0.0484(5) 0.0464(5) 0.0013(4) -0.0166(5) 0.0035(5)
O4 0.0848(8) 0.0466(6) 0.0686(7) -0.0058(5) -0.0283(6) -0.0012(5)
O5 0.0589(6) 0.0510(5) 0.0354(5) 0.0015(4) 0.0040(4) 0.0041(4)
O6 0.1141(12) 0.0587(7) 0.0940(10) -0.0249(7) 0.0171(8) 0.0019(7)
O7 0.0675(7) 0.0965(9) 0.0386(5) 0.0005(5) -0.0031(5) 0.0090(6)
C1 0.0588(8) 0.0458(7) 0.0403(7) -0.0005(5) 0.0039(6) 0.0061(6)
C2 0.0672(9) 0.0453(7) 0.0411(7) -0.0006(5) 0.0030(6) 0.0049(6)
C3 0.0549(8) 0.0446(7) 0.0484(7) -0.0012(6) -0.0090(6) 0.0058(6)
C4 0.0495(7) 0.0427(7) 0.0400(6) -0.0011(5) -0.0013(5) 0.0021(5)
C5 0.0409(6) 0.0423(6) 0.0410(7) -0.0003(5) 0.0007(5) -0.0008(5)
C6 0.0433(6) 0.0468(7) 0.0329(6) -0.0009(5) 0.0009(5) 0.0019(5)
C7 0.0388(6) 0.0464(7) 0.0374(6) 0.0013(5) 0.0004(5) 0.0034(5)
C8 0.0408(6) 0.0466(7) 0.0472(7) -0.0040(5) 0.0016(5) 0.0024(5)
C9 0.0480(7) 0.0532(7) 0.0424(7) -0.0084(6) 0.0009(5) 0.0019(6)
C10 0.0432(6) 0.0395(6) 0.0394(6) -0.0008(5) 0.0002(5) 0.0034(5)
C11 0.0394(7) 0.0666(9) 0.0471(7) -0.0044(6) 0.0024(5) 0.0034(6)
C12 0.0443(7) 0.0782(10) 0.0474(8) -0.0047(7) -0.0081(6) 0.0035(7)
C13 0.0549(8) 0.0495(7) 0.0384(7) 0.0000(5) -0.0019(5) 0.0058(6)
C14 0.0447(7) 0.0477(7) 0.0455(7) 0.0032(5) 0.0056(5) 0.0033(5)
C15 0.0395(6) 0.0499(7) 0.0442(7) 0.0020(5) -0.0028(5) 0.0030(5)
C16 0.1017(14) 0.0573(9) 0.0581(9) 0.0152(7) -0.0017(9) 0.0142(9)
C17 0.0730(11) 0.0751(11) 0.0699(11) -0.0011(9) 0.0138(8) -0.0032(9)
C18 0.0557(8) 0.0497(8) 0.0753(11) -0.0074(7) 0.0136(7) 0.0048(6)
C19 0.131(2) 0.0571(10) 0.0975(15) 0.0151(10) 0.0207(14) 0.0310(11)
C20 0.0932(13) 0.0788(11) 0.0421(8) -0.0129(7) 0.0068(8) 0.0030(9)
C21 0.0873(12) 0.0726(10) 0.0420(8) 0.0028(7) 0.0115(7) 0.0063(9)

loop_
_atom_type_symbol
_atom_type_description
_atom_type_scat_dispersion_real
_atom_type_scat_dispersion_imag
_atom_type_scat_source
C C 0.0181 0.0091 'International Tables Vol C Tables 4.2.6.8 and 6.1.1.4'
H H 0.0000 0.0000 'International Tables Vol C Tables 4.2.6.8 and 6.1.1.4'
O O 0.0492 0.0322 'International Tables Vol C Tables 4.2.6.8 and 6.1.1.4'

loop_
_geom_angle_atom_site_label_1
_geom_angle_atom_site_label_2
_geom_angle_atom_site_label_3
_geom_angle
C1 O2 C2 119.88(10)
C3 O3 C2 119.47(11)
C9 O5 C6 107.23(10)
C13 O7 C21 118.63(12)
O1 C1 O2 117.32(13)
O1 C1 C4 127.43(13)
O2 C1 C4 115.25(11)
O2 C2 O3 109.12(11)
O2 C2 C16 105.77(12)
O2 C2 C17 110.52(13)
O3 C2 C16 105.93(13)
O3 C2 C17 111.08(13)
C17 C2 C16 114.13(15)
O3 C3 C4 116.94(12)
O4 C3 O3 117.95(13)
O4 C3 C4 124.79(13)
C1 C4 C3 115.81(11)
C5 C4 C1 122.16(12)
C5 C4 C3 121.93(12)
C4 C5 C6 123.09(12)
C4 C5 C10 123.03(11)
C6 C5 C10 113.77(11)
O5 C6 C5 119.53(11)
C7 C6 O5 108.96(11)
C7 C6 C5 131.08(11)
C6 C7 C8 107.38(11)
C7 C8 C18 128.03(13)
C9 C8 C7 105.98(12)
C9 C8 C18 125.74(13)
O5 C9 C8 110.34(11)
O5 C9 C20 116.41(13)
C8 C9 C20 133.25(14)
C11 C10 C5 122.31(12)
C11 C10 C15 118.13(12)
C15 C10 C5 119.44(11)
C12 C11 C10 120.75(13)
C11 C12 C13 120.46(13)
O7 C13 C12 115.57(13)
O7 C13 C14 124.87(13)
C14 C13 C12 119.55(12)
C13 C14 C15 119.47(12)
C14 C15 C10 121.57(12)
O6 C18 C8 120.67(17)
O6 C18 C19 121.51(17)
C8 C18 C19 117.82(15)

loop_
_geom_bond_atom_site_label_1
_geom_bond_atom_site_label_2
_geom_bond_distance
O1 C1 1.1977(17)
O2 C1 1.3569(17)
O2 C2 1.4297(17)
O3 C2 1.4334(18)
O3 C3 1.3532(17)
O4 C3 1.2002(18)
O5 C6 1.3829(15)
O5 C9 1.3527(17)
O6 C18 1.214(2)
O7 C13 1.3595(17)
O7 C21 1.426(2)
C1 C4 1.4779(18)
C2 C16 1.510(2)
C2 C17 1.502(2)
C3 C4 1.4809(18)
C4 C5 1.3737(18)
C5 C6 1.4402(17)
C5 C10 1.4839(17)
C6 C7 1.3556(18)
C7 C8 1.4209(18)
C8 C9 1.365(2)
C8 C18 1.482(2)
C9 C20 1.4802(19)
C10 C11 1.3883(19)
C10 C15 1.3900(18)
C11 C12 1.379(2)
C12 C13 1.389(2)
C13 C14 1.383(2)
C14 C15 1.3846(19)
C18 C19 1.485(3)
